data_7122924
loop_
_publ_author_name
'Lestari, Monica'
'Lusi, Matteo'

_publ_section_title
;
 A mixed molecular salt of lithium and sodium breaks the Hume-Rothery
 rules for solid solutions
;
_journal_name_full 'Chemical Communications'
_journal_paper_doi 10.1039/C8CC09850F
_journal_year 2019
_chemical_formula_sum 'C5 H5 N2 Na O5'
_chemical_formula_weight 196.10
_space_group_crystal_system monoclinic
_space_group_IT_number 14
_space_group_name_Hall '-P 2yn'
_space_group_name_H-M_alt 'P 1 21/n 1'
_symmetry_space_group_name_Hall '-P 2yn'
_symmetry_space_group_name_H-M 'P 1 21/n 1'
_atom_sites_solution_hydrogens mixed
_audit_creation_method SHELXL-2014/7
_audit_update_record
;
2019-01-18 deposited with the CCDC.
2019-01-24 downloaded from the CCDC.
;
_cell_angle_alpha 90
_cell_angle_beta 92.132(3)
_cell_angle_gamma 90
_cell_formula_units_Z 4
_cell_length_a 3.5627(2)
_cell_length_b 18.0624(7)
_cell_length_c 10.6069(4)
_cell_measurement_reflns_used 532
_cell_measurement_temperature 297(2)
_cell_measurement_theta_max 30
_cell_measurement_theta_min 2
_cell_volume 682.09(5)
_computing_structure_refinement 'SHELXL-2014/7 (Sheldrick, 2014)'
_diffrn_ambient_temperature 297(2)
_diffrn_measured_fraction_theta_full 0.997
_diffrn_measured_fraction_theta_max 0.989
_diffrn_measurement_device_type 'Bruker D8 Quest'
_diffrn_radiation_type CuK\a
_diffrn_radiation_wavelength 1.54178
_diffrn_reflns_av_R_equivalents 0.1147
_diffrn_reflns_av_unetI/netI 0.0575
_diffrn_reflns_Laue_measured_fraction_full 0.997
_diffrn_reflns_Laue_measured_fraction_max 0.989
_diffrn_reflns_limit_h_max 4
_diffrn_reflns_limit_h_min -4
_diffrn_reflns_limit_k_max 22
_diffrn_reflns_limit_k_min -22
_diffrn_reflns_limit_l_max 13
_diffrn_reflns_limit_l_min -12
_diffrn_reflns_number 9539
_diffrn_reflns_point_group_measured_fraction_full 0.997
_diffrn_reflns_point_group_measured_fraction_max 0.989
_diffrn_reflns_theta_full 67.679
_diffrn_reflns_theta_max 72.490
_diffrn_reflns_theta_min 4.837
_exptl_absorpt_coefficient_mu 2.028
_exptl_absorpt_correction_T_max 0.7536
_exptl_absorpt_correction_T_min 0.6023
_exptl_absorpt_correction_type multi-scan
_exptl_absorpt_process_details sadabs
_exptl_crystal_colour colourless
_exptl_crystal_density_diffrn 1.910
_exptl_crystal_description needle
_exptl_crystal_F_000 400
_exptl_crystal_size_max 0.3
_exptl_crystal_size_mid 0.1
_exptl_crystal_size_min 0.1
_refine_diff_density_max 0.313
_refine_diff_density_min -0.359
_refine_diff_density_rms 0.084
_refine_ls_extinction_coef 0.0063(17)
_refine_ls_extinction_expression Fc^*^=kFc[1+0.001xFc^2^\l^3^/sin(2\q)]^-1/4^
_refine_ls_extinction_method 'SHELXL-2014/7 (Sheldrick 2014'
_refine_ls_goodness_of_fit_ref 1.018
_refine_ls_hydrogen_treatment mixed
_refine_ls_matrix_type full
_refine_ls_number_parameters 127
_refine_ls_number_reflns 1343
_refine_ls_number_restraints 2
_refine_ls_restrained_S_all 1.017
_refine_ls_R_factor_all 0.0921
_refine_ls_R_factor_gt 0.0579
_refine_ls_shift/su_max 0.000
_refine_ls_shift/su_mean 0.000
_refine_ls_structure_factor_coef Fsqd
_refine_ls_weighting_details 'w=1/[\s^2^(Fo^2^)+(0.0735P)^2^+1.1147P] where P=(Fo^2^+2Fc^2^)/3'
_refine_ls_weighting_scheme calc
_refine_ls_wR_factor_gt 0.1387
_refine_ls_wR_factor_ref 0.1682
_reflns_Friedel_coverage 0.000
_reflns_number_gt 896
_reflns_number_total 1343
_reflns_threshold_expression 'I > 2\s(I)'
_cod_data_source_file c8cc09850f2.cif
_cod_data_source_block NaIOR
_cod_database_code 7122924
_shelx_shelxl_version_number 2014/7
_shelx_space_group_comment
;
The symmetry employed for this shelxl refinement is uniquely defined
by the following loop, which should always be used as a source of
symmetry information in preference to the above space-group names.
They are only intended as comments.
;

loop_
_space_group_symop_operation_xyz
'x, y, z'
'-x+1/2, y+1/2, -z+1/2'
'-x, -y, -z'
'x-1/2, -y-1/2, z-1/2'

loop_
_atom_site_label
_atom_site_type_symbol
_atom_site_fract_x
_atom_site_fract_y
_atom_site_fract_z
_atom_site_U_iso_or_equiv
_atom_site_adp_type
_atom_site_occupancy
_atom_site_site_symmetry_order
_atom_site_calc_flag
_atom_site_refinement_flags_posn
_atom_site_refinement_flags_adp
N1 N 0.0417(10) 0.71034(18) 0.5498(3) 0.0335(8) Uani 1 1 d . .
H1 H -0.0467 0.7522 0.5237 0.040 Uiso 1 1 calc R U
Na1 Na 0.7069(5) 0.46915(9) 0.86840(15) 0.0374(5) Uani 1 1 d . .
C2 C 0.1577(12) 0.6603(2) 0.4629(3) 0.0318(9) Uani 1 1 d . .
N3 N 0.2954(10) 0.59534(19) 0.5125(3) 0.0331(8) Uani 1 1 d . .
H3 H 0.3693 0.5629 0.4596 0.040 Uiso 1 1 calc R U
C4 C 0.3284(11) 0.5764(2) 0.6391(4) 0.0289(9) Uani 1 1 d . .
C5 C 0.1986(11) 0.6319(2) 0.7254(3) 0.0282(8) Uani 1 1 d . .
C6 C 0.0609(11) 0.6964(2) 0.6762(4) 0.0303(9) Uani 1 1 d . .
H6 H -0.0235 0.7324 0.7310 0.036 Uiso 1 1 calc R U
O7 O 0.1441(10) 0.67224(17) 0.3492(3) 0.0440(8) Uani 1 1 d . .
O8 O 0.4750(9) 0.51578(15) 0.6662(3) 0.0391(8) Uani 1 1 d . .
C9 C 0.1845(11) 0.6205(2) 0.8652(4) 0.0286(9) Uani 1 1 d . .
O10 O 0.2338(9) 0.55607(15) 0.9085(3) 0.0364(7) Uani 1 1 d . .
O11 O 0.1093(8) 0.67632(15) 0.9311(3) 0.0360(7) Uani 1 1 d . .
O12 O 0.2309(9) 0.38069(17) 0.8607(3) 0.0422(8) Uani 1 1 d D .
H12A H 0.135(19) 0.357(3) 0.789(4) 0.09(2) Uiso 1 1 d D .
H12B H 0.123(17) 0.360(3) 0.930(4) 0.08(2) Uiso 1 1 d D .

loop_
_atom_site_aniso_label
_atom_site_aniso_U_11
_atom_site_aniso_U_22
_atom_site_aniso_U_33
_atom_site_aniso_U_23
_atom_site_aniso_U_13
_atom_site_aniso_U_12
N1 0.043(2) 0.0288(17) 0.0286(18) 0.0043(13) 0.0007(15) 0.0042(15)
Na1 0.0370(10) 0.0374(9) 0.0376(10) 0.0040(7) -0.0028(7) 0.0028(7)
C2 0.033(2) 0.037(2) 0.026(2) 0.0009(16) 0.0022(17) -0.0032(17)
N3 0.040(2) 0.0342(18) 0.0248(17) -0.0017(13) 0.0002(15) 0.0035(15)
C4 0.0265(19) 0.030(2) 0.030(2) -0.0013(16) 0.0001(16) -0.0005(16)
C5 0.031(2) 0.0278(19) 0.0256(19) -0.0005(14) -0.0005(16) 0.0024(16)
C6 0.030(2) 0.030(2) 0.031(2) 0.0006(15) -0.0001(16) -0.0002(16)
O7 0.057(2) 0.0467(18) 0.0276(16) 0.0048(13) -0.0028(14) -0.0043(15)
O8 0.0522(19) 0.0324(15) 0.0326(15) 0.0005(12) -0.0015(13) 0.0107(14)
C9 0.026(2) 0.033(2) 0.0265(19) 0.0006(15) 0.0003(15) 0.0021(16)
O10 0.0464(18) 0.0290(15) 0.0339(15) 0.0034(11) 0.0027(13) 0.0029(13)
O11 0.0446(18) 0.0306(14) 0.0328(15) -0.0045(12) 0.0040(13) -0.0002(13)
O12 0.048(2) 0.0422(18) 0.0357(17) -0.0023(14) -0.0012(15) -0.0079(15)

loop_
_atom_type_symbol
_atom_type_description
_atom_type_scat_dispersion_real
_atom_type_scat_dispersion_imag
_atom_type_scat_source
C C 0.0181 0.0091 'International Tables Vol C Tables 4.2.6.8 and 6.1.1.4'
H H 0.0000 0.0000 'International Tables Vol C Tables 4.2.6.8 and 6.1.1.4'
Na Na 0.1353 0.1239 'International Tables Vol C Tables 4.2.6.8 and 6.1.1.4'
N N 0.0311 0.0180 'International Tables Vol C Tables 4.2.6.8 and 6.1.1.4'
O O 0.0492 0.0322 'International Tables Vol C Tables 4.2.6.8 and 6.1.1.4'

loop_
_geom_angle_atom_site_label_1
_geom_angle_atom_site_label_2
_geom_angle_atom_site_label_3
_geom_angle
_geom_angle_site_symmetry_1
_geom_angle_site_symmetry_3
C6 N1 C2 122.4(3) . .
C6 N1 H1 118.8 . .
C2 N1 H1 118.8 . .
O12 Na1 O10 86.48(12) . .
O12 Na1 O10 86.67(12) . 3_667
O10 Na1 O10 89.19(11) . 3_667
O12 Na1 O8 89.06(12) . .
O10 Na1 O8 72.84(11) . .
O10 Na1 O8 161.75(13) 3_667 .
O12 Na1 O12 96.07(12) . 1_655
O10 Na1 O12 171.23(13) . 1_655
O10 Na1 O12 82.60(11) 3_667 1_655
O8 Na1 O12 115.51(12) . 1_655
O12 Na1 O10 171.50(13) . 1_655
O10 Na1 O10 95.14(11) . 1_655
O10 Na1 O10 85.01(11) 3_667 1_655
O8 Na1 O10 99.40(11) . 1_655
O12 Na1 O10 81.13(11) 1_655 1_655
O12 Na1 Na1 85.19(10) . 3_667
O10 Na1 Na1 45.28(8) . 3_667
O10 Na1 Na1 43.91(8) 3_667 3_667
O8 Na1 Na1 118.05(11) . 3_667
O12 Na1 Na1 126.43(11) 1_655 3_667
O10 Na1 Na1 90.02(9) 1_655 3_667
O12 Na1 Na1 43.38(9) . 1_455
O10 Na1 Na1 43.71(8) . 1_455
O10 Na1 Na1 92.93(8) 3_667 1_455
O8 Na1 Na1 72.04(9) . 1_455
O12 Na1 Na1 139.45(8) 1_655 1_455
O10 Na1 Na1 138.86(8) 1_655 1_455
Na1 Na1 Na1 62.29(6) 3_667 1_455
O12 Na1 Na1 129.80(11) . 3_767
O10 Na1 Na1 92.98(10) . 3_767
O10 Na1 Na1 43.15(8) 3_667 3_767
O8 Na1 Na1 138.44(11) . 3_767
O12 Na1 Na1 78.92(9) 1_655 3_767
O10 Na1 Na1 41.85(7) 1_655 3_767
Na1 Na1 Na1 61.16(6) 3_667 3_767
Na1 Na1 Na1 123.45(5) 1_455 3_767
O7 C2 N1 123.0(4) . .
O7 C2 N3 122.0(4) . .
N1 C2 N3 114.9(3) . .
C2 N3 C4 126.9(3) . .
C2 N3 H3 116.6 . .
C4 N3 H3 116.6 . .
O8 C4 N3 117.4(3) . .
O8 C4 C5 127.4(4) . .
N3 C4 C5 115.1(3) . .
C6 C5 C4 118.1(4) . .
C6 C5 C9 118.2(3) . .
C4 C5 C9 123.7(3) . .
C5 C6 N1 122.7(4) . .
C5 C6 H6 118.7 . .
N1 C6 H6 118.7 . .
C4 O8 Na1 129.6(3) . .
O11 C9 O10 124.5(4) . .
O11 C9 C5 117.0(3) . .
O10 C9 C5 118.5(3) . .
C9 O10 Na1 129.9(3) . .
C9 O10 Na1 122.5(2) . 3_667
Na1 O10 Na1 90.81(11) . 3_667
C9 O10 Na1 115.4(3) . 1_455
Na1 O10 Na1 95.14(11) . 1_455
Na1 O10 Na1 94.99(11) 3_667 1_455
Na1 O12 Na1 96.07(12) . 1_455
Na1 O12 H12A 126(4) . .
Na1 O12 H12A 94(4) 1_455 .
Na1 O12 H12B 125(4) . .
Na1 O12 H12B 84(4) 1_455 .
H12A O12 H12B 108(6) . .

loop_
_geom_bond_atom_site_label_1
_geom_bond_atom_site_label_2
_geom_bond_distance
_geom_bond_site_symmetry_2
N1 C6 1.364(5) .
N1 C2 1.366(5) .
N1 H1 0.8600 .
Na1 O12 2.329(4) .
Na1 O10 2.354(3) .
Na1 O10 2.412(3) 3_667
Na1 O8 2.421(3) .
Na1 O12 2.461(4) 1_655
Na1 O10 2.472(3) 1_655
Na1 Na1 3.394(3) 3_667
Na1 Na1 3.5627(2) 1_455
Na1 Na1 3.601(3) 3_767
C2 O7 1.225(5) .
C2 N3 1.369(5) .
N3 C4 1.386(5) .
N3 H3 0.8600 .
C4 O8 1.242(5) .
C4 C5 1.446(5) .
C5 C6 1.360(5) .
C5 C9 1.500(5) .
C6 H6 0.9300 .
C9 O11 1.261(5) .
C9 O10 1.262(5) .
O10 Na1 2.412(3) 3_667
O10 Na1 2.472(3) 1_455
O12 Na1 2.461(4) 1_455
O12 H12A 0.93(2) .
O12 H12B 0.93(2) .
